data_7005889
loop_
_publ_author_name
'Ray, Lipika'
'Shaikh, Mobin M.'
'Ghosh, Prasenjit'

_publ_section_title
;
 Air-stable, convenient to handle Pd based PEPPSI (pyridine enhanced
 precatalyst preparation, stabilization and initiation) themed
 precatalysts of N/O-functionalized N-heterocyclic carbenes and its
 utility in Suzuki-Miyaura cross-coupling reaction.
;
_journal_issue 40
_journal_name_full 'Dalton transactions (Cambridge, England : 2003)'
_journal_page_first 4546
_journal_page_last 4555
_journal_paper_doi 10.1039/b706607d
_journal_year 2007
_chemical_formula_sum 'C21 H26 Cl2 N4 O Pd'
_chemical_formula_weight 527.76
_chemical_name_systematic
;
?
;
_space_group_IT_number 2
_symmetry_cell_setting triclinic
_symmetry_space_group_name_Hall '-P 1'
_symmetry_space_group_name_H-M 'P -1'
_atom_sites_solution_hydrogens geom
_atom_sites_solution_primary direct
_atom_sites_solution_secondary difmap
_audit_creation_method SHELXL-97
_cell_angle_alpha 107.068(14)
_cell_angle_beta 111.852(19)
_cell_angle_gamma 100.997(14)
_cell_formula_units_Z 2
_cell_length_a 10.829(2)
_cell_length_b 11.2668(15)
_cell_length_c 11.429(2)
_cell_measurement_reflns_used 8313
_cell_measurement_temperature 150(2)
_cell_measurement_theta_max 32.5065
_cell_measurement_theta_min 3.0515
_cell_volume 1164.4(4)
_computing_cell_refinement 'CrysAlis RED, Oxford Diffraction Ltd.,'
_computing_data_collection 'CrysAlis CCD, Oxford Diffraction Ltd.,'
_computing_data_reduction 'CrysAlis RED, Oxford Diffraction Ltd.,'
_computing_molecular_graphics Ortep3
_computing_publication_material Shelx97
_computing_structure_refinement 'SHELXL-97 (Sheldrick, 1997)'
_computing_structure_solution 'SHELXS-97 (Sheldrick, 1997)'
_diffrn_ambient_temperature 150(2)
_diffrn_detector_area_resol_mean 15.9948
_diffrn_measured_fraction_theta_full 0.998
_diffrn_measured_fraction_theta_max 0.998
_diffrn_radiation_monochromator graphite
_diffrn_radiation_source 'Enhance (Mo) X-ray Source'
_diffrn_radiation_type MoK\a
_diffrn_radiation_wavelength 0.71073
_diffrn_reflns_av_R_equivalents 0.0347
_diffrn_reflns_av_sigmaI/netI 0.0371
_diffrn_reflns_limit_h_max 12
_diffrn_reflns_limit_h_min -12
_diffrn_reflns_limit_k_max 13
_diffrn_reflns_limit_k_min -13
_diffrn_reflns_limit_l_max 13
_diffrn_reflns_limit_l_min -13
_diffrn_reflns_number 9996
_diffrn_reflns_theta_full 25.00
_diffrn_reflns_theta_max 25.00
_diffrn_reflns_theta_min 3.06
_exptl_absorpt_coefficient_mu 1.045
_exptl_absorpt_correction_T_max 0.7801
_exptl_absorpt_correction_T_min 0.7111
_exptl_absorpt_correction_type multi-scan
_exptl_absorpt_process_details
;
CrysAlis RED, Oxford Diffraction Ltd.,
Version 1.171.31.7 (release 18-10-2006 CrysAlis171 .NET)
(compiled Oct 18 2006,16:28:17)
Empirical absorption correction using spherical harmonics,
implemented in SCALE3 ABSPACK scaling algorithm.
;
_exptl_crystal_colour yellow
_exptl_crystal_density_diffrn 1.505
_exptl_crystal_density_method 'not measured'
_exptl_crystal_description block
_exptl_crystal_F_000 536
_exptl_crystal_size_max 0.35
_exptl_crystal_size_mid 0.30
_exptl_crystal_size_min 0.25
_refine_diff_density_max 1.088
_refine_diff_density_min -0.728
_refine_diff_density_rms 0.100
_refine_ls_extinction_method none
_refine_ls_goodness_of_fit_ref 1.009
_refine_ls_hydrogen_treatment mixed
_refine_ls_matrix_type full
_refine_ls_number_parameters 269
_refine_ls_number_reflns 4090
_refine_ls_number_restraints 0
_refine_ls_restrained_S_all 1.009
_refine_ls_R_factor_all 0.0454
_refine_ls_R_factor_gt 0.0374
_refine_ls_shift/su_max 0.000
_refine_ls_shift/su_mean 0.000
_refine_ls_structure_factor_coef Fsqd
_refine_ls_weighting_details 'calc w=1/[\s^2^(Fo^2^)+(0.0724P)^2^+0.0000P] where P=(Fo^2^+2Fc^2^)/3'
_refine_ls_weighting_scheme calc
_refine_ls_wR_factor_gt 0.0963
_refine_ls_wR_factor_ref 0.1012
_reflns_number_gt 3400
_reflns_number_total 4090
_reflns_threshold_expression >2sigma(I)
_cod_data_source_file b706607d.txt
_cod_data_source_block pg082
_cod_depositor_comments
;
The following automatic conversions were performed:
'_symmetry_cell_setting' value 'Triclinic' changed to 'triclinic'
according to '/home/saulius/struct/CIF-dictionaries/cif_core.dic'
dictionary named 'cif_core.dic' version 2.4.1 from 2010-06-29.

Automatic conversion script
Id: cif_fix_enum 1527 2010-12-29 10:47:43Z saulius 
;
_cod_original_cell_volume 1164.3(4)
_cod_database_code 7005889

loop_
_symmetry_equiv_pos_as_xyz
'x, y, z'
'-x, -y, -z'

loop_
_atom_site_label
_atom_site_type_symbol
_atom_site_fract_x
_atom_site_fract_y
_atom_site_fract_z
_atom_site_U_iso_or_equiv
_atom_site_adp_type
_atom_site_occupancy
_atom_site_symmetry_multiplicity
_atom_site_calc_flag
_atom_site_refinement_flags
_atom_site_disorder_assembly
_atom_site_disorder_group
Pd1 Pd 0.25456(3) 0.48867(2) 1.14091(2) 0.02347(12) Uani 1 1 d . . .
Cl2 Cl 0.32817(10) 0.31721(8) 1.17038(9) 0.0358(2) Uani 1 1 d . . .
Cl1 Cl 0.17521(9) 0.65904(8) 1.11361(8) 0.0309(2) Uani 1 1 d . . .
O1 O 0.0202(3) 0.3198(3) 1.3703(3) 0.0517(8) Uani 1 1 d . . .
N1 N 0.3936(3) 0.6216(2) 1.4464(3) 0.0232(6) Uani 1 1 d . . .
N2 N 0.1688(3) 0.5472(2) 1.3644(3) 0.0235(6) Uani 1 1 d . . .
N3 N -0.1314(3) 0.2512(3) 1.1457(3) 0.0295(7) Uani 1 1 d . . .
N4 N 0.2391(3) 0.4239(3) 0.9433(3) 0.0255(6) Uani 1 1 d . . .
C1 C 0.2724(3) 0.5533(3) 1.3272(3) 0.0224(7) Uani 1 1 d . . .
C2 C 0.3613(4) 0.6585(3) 1.5553(3) 0.0273(7) Uani 1 1 d . . .
H2 H 0.4257 0.7072 1.6474 0.033 Uiso 1 1 calc R . .
C3 C 0.2216(4) 0.6116(3) 1.5039(3) 0.0266(7) Uani 1 1 d . . .
H3 H 0.1698 0.6207 1.5531 0.032 Uiso 1 1 calc R . .
C4 C 0.5365(3) 0.6556(3) 1.4587(3) 0.0261(7) Uani 1 1 d . . .
H4A H 0.5335 0.6012 1.3736 0.031 Uiso 1 1 calc R . .
H4B H 0.5966 0.6349 1.5317 0.031 Uiso 1 1 calc R . .
C5 C 0.6008(3) 0.7973(3) 1.4886(3) 0.0259(7) Uani 1 1 d . . .
C6 C 0.7121(4) 0.8814(3) 1.6150(4) 0.0340(8) Uani 1 1 d . . .
H6 H 0.7471 0.8498 1.6828 0.041 Uiso 1 1 calc R . .
C7 C 0.7719(4) 1.0122(3) 1.6417(4) 0.0411(10) Uani 1 1 d . . .
H7 H 0.8475 1.0676 1.7272 0.049 Uiso 1 1 calc R . .
C8 C 0.7215(4) 1.0613(4) 1.5440(4) 0.0411(9) Uani 1 1 d . . .
H8 H 0.7627 1.1493 1.5627 0.049 Uiso 1 1 calc R . .
C9 C 0.6100(4) 0.9796(4) 1.4188(4) 0.0420(10) Uani 1 1 d . . .
H9 H 0.5743 1.0125 1.3524 0.050 Uiso 1 1 calc R . .
C10 C 0.5500(4) 0.8478(3) 1.3903(4) 0.0347(8) Uani 1 1 d . . .
H10 H 0.4749 0.7928 1.3045 0.042 Uiso 1 1 calc R . .
C11 C 0.0204(3) 0.4773(3) 1.2690(4) 0.0278(7) Uani 1 1 d . . .
H11A H 0.0047 0.4699 1.1775 0.033 Uiso 1 1 calc R . .
H11B H -0.0354 0.5273 1.2956 0.033 Uiso 1 1 calc R . .
C12 C -0.0283(3) 0.3399(3) 1.2661(3) 0.0264(7) Uani 1 1 d . . .
C13 C -0.1991(4) 0.1115(3) 1.1087(4) 0.0352(9) Uani 1 1 d . . .
C14 C -0.3088(6) 0.0527(4) 0.9596(4) 0.0714(16) Uani 1 1 d . . .
H14A H -0.3746 0.0996 0.9477 0.107 Uiso 1 1 calc R . .
H14B H -0.3583 -0.0385 0.9334 0.107 Uiso 1 1 calc R . .
H14C H -0.2630 0.0595 0.9031 0.107 Uiso 1 1 calc R . .
C15 C -0.0917(6) 0.0450(5) 1.1236(8) 0.114(3) Uani 1 1 d . . .
H15A H -0.0441 0.0616 1.0710 0.171 Uiso 1 1 calc R . .
H15B H -0.1374 -0.0483 1.0907 0.171 Uiso 1 1 calc R . .
H15C H -0.0242 0.0786 1.2188 0.171 Uiso 1 1 calc R . .
C16 C -0.2675(8) 0.0955(6) 1.1974(6) 0.111(3) Uani 1 1 d . . .
H16A H -0.1963 0.1276 1.2910 0.166 Uiso 1 1 calc R . .
H16B H -0.3191 0.0039 1.1664 0.166 Uiso 1 1 calc R . .
H16C H -0.3312 0.1447 1.1920 0.166 Uiso 1 1 calc R . .
C17 C 0.3168(4) 0.5007(4) 0.9091(4) 0.0318(8) Uani 1 1 d . . .
H17 H 0.3787 0.5837 0.9754 0.038 Uiso 1 1 calc R . .
C18 C 0.3097(4) 0.4629(4) 0.7807(4) 0.0398(9) Uani 1 1 d . . .
H18 H 0.3662 0.5188 0.7607 0.048 Uiso 1 1 calc R . .
C19 C 0.2173(4) 0.3403(4) 0.6817(4) 0.0418(10) Uani 1 1 d . . .
H19 H 0.2092 0.3122 0.5933 0.050 Uiso 1 1 calc R . .
C20 C 0.1386(4) 0.2618(4) 0.7163(4) 0.0399(9) Uani 1 1 d . . .
H20 H 0.0758 0.1786 0.6513 0.048 Uiso 1 1 calc R . .
C21 C 0.1511(4) 0.3047(3) 0.8474(4) 0.0350(8) Uani 1 1 d . . .
H21 H 0.0969 0.2492 0.8697 0.042 Uiso 1 1 calc R . .
H3N H -0.144(4) 0.275(3) 1.092(4) 0.020(10) Uiso 1 1 d . . .

loop_
_atom_site_aniso_label
_atom_site_aniso_U_11
_atom_site_aniso_U_22
_atom_site_aniso_U_33
_atom_site_aniso_U_23
_atom_site_aniso_U_13
_atom_site_aniso_U_12
Pd1 0.02689(17) 0.01725(16) 0.01677(16) 0.00398(11) 0.00508(12) 0.00241(11)
Cl2 0.0481(5) 0.0241(4) 0.0259(5) 0.0083(4) 0.0080(4) 0.0139(4)
Cl1 0.0413(5) 0.0230(4) 0.0224(4) 0.0087(3) 0.0086(4) 0.0115(4)
O1 0.0596(19) 0.0335(14) 0.0276(14) 0.0154(12) -0.0030(13) -0.0126(13)
N1 0.0227(14) 0.0191(13) 0.0191(14) 0.0057(11) 0.0042(12) 0.0037(11)
N2 0.0207(14) 0.0203(13) 0.0245(14) 0.0087(11) 0.0077(12) 0.0022(11)
N3 0.0341(17) 0.0229(15) 0.0216(16) 0.0093(13) 0.0060(14) 0.0022(13)
N4 0.0251(15) 0.0212(14) 0.0232(15) 0.0069(12) 0.0064(12) 0.0061(12)
C1 0.0241(17) 0.0149(15) 0.0226(17) 0.0079(13) 0.0053(14) 0.0054(12)
C2 0.0303(19) 0.0254(16) 0.0173(16) 0.0067(14) 0.0060(15) 0.0041(14)
C3 0.0293(18) 0.0267(17) 0.0202(17) 0.0085(14) 0.0089(15) 0.0080(14)
C4 0.0249(17) 0.0206(16) 0.0238(17) 0.0040(14) 0.0071(14) 0.0054(13)
C5 0.0226(17) 0.0224(16) 0.0261(18) 0.0056(14) 0.0096(14) 0.0039(13)
C6 0.033(2) 0.0262(18) 0.0288(19) 0.0084(15) 0.0060(16) 0.0006(15)
C7 0.039(2) 0.0221(18) 0.036(2) 0.0038(16) 0.0042(18) -0.0043(16)
C8 0.041(2) 0.0249(18) 0.057(3) 0.0179(18) 0.023(2) 0.0053(16)
C9 0.044(2) 0.040(2) 0.049(2) 0.029(2) 0.020(2) 0.0111(18)
C10 0.0293(19) 0.0300(18) 0.0283(19) 0.0078(16) 0.0051(16) -0.0014(15)
C11 0.0198(17) 0.0239(17) 0.0314(19) 0.0105(15) 0.0049(15) 0.0049(13)
C12 0.0224(17) 0.0244(17) 0.0238(18) 0.0070(14) 0.0069(15) 0.0020(13)
C13 0.040(2) 0.0211(17) 0.0295(19) 0.0050(15) 0.0103(17) -0.0016(15)
C14 0.083(4) 0.035(2) 0.036(3) 0.005(2) -0.006(2) -0.020(2)
C15 0.059(3) 0.027(2) 0.179(7) 0.008(3) 0.002(4) 0.015(2)
C16 0.145(6) 0.061(3) 0.061(3) -0.018(3) 0.061(4) -0.062(4)
C17 0.0253(18) 0.0343(19) 0.032(2) 0.0130(16) 0.0088(16) 0.0113(15)
C18 0.038(2) 0.059(3) 0.034(2) 0.023(2) 0.0213(18) 0.0237(19)
C19 0.043(2) 0.063(3) 0.026(2) 0.0143(19) 0.0182(18) 0.030(2)
C20 0.041(2) 0.038(2) 0.0245(19) 0.0019(16) 0.0074(17) 0.0143(17)
C21 0.037(2) 0.0288(18) 0.031(2) 0.0075(16) 0.0121(17) 0.0083(16)

loop_
_atom_type_symbol
_atom_type_description
_atom_type_scat_dispersion_real
_atom_type_scat_dispersion_imag
_atom_type_scat_source
C C 0.0033 0.0016 'International Tables Vol C Tables 4.2.6.8 and 6.1.1.4'
H H 0.0000 0.0000 'International Tables Vol C Tables 4.2.6.8 and 6.1.1.4'
N N 0.0061 0.0033 'International Tables Vol C Tables 4.2.6.8 and 6.1.1.4'
O O 0.0106 0.0060 'International Tables Vol C Tables 4.2.6.8 and 6.1.1.4'
Cl Cl 0.1484 0.1585 'International Tables Vol C Tables 4.2.6.8 and 6.1.1.4'
Pd Pd -0.9988 1.0072 'International Tables Vol C Tables 4.2.6.8 and 6.1.1.4'

loop_
_geom_angle_atom_site_label_1
_geom_angle_atom_site_label_2
_geom_angle_atom_site_label_3
_geom_angle
_geom_angle_site_symmetry_1
_geom_angle_site_symmetry_3
_geom_angle_publ_flag
C1 Pd1 N4 178.63(11) . . ?
C1 Pd1 Cl2 91.24(9) . . ?
N4 Pd1 Cl2 89.44(8) . . ?
C1 Pd1 Cl1 87.62(9) . . ?
N4 Pd1 Cl1 91.74(8) . . ?
Cl2 Pd1 Cl1 178.14(3) . . ?
C1 N1 C2 109.4(3) . . ?
C1 N1 C4 125.6(3) . . ?
C2 N1 C4 124.9(3) . . ?
C1 N2 C3 111.3(3) . . ?
C1 N2 C11 123.8(3) . . ?
C3 N2 C11 124.8(3) . . ?
C12 N3 C13 127.7(3) . . ?
C12 N3 H3N 113(3) . . ?
C13 N3 H3N 118(3) . . ?
C17 N4 C21 117.9(3) . . ?
C17 N4 Pd1 120.9(2) . . ?
C21 N4 Pd1 121.2(2) . . ?
N2 C1 N1 105.1(3) . . ?
N2 C1 Pd1 127.9(2) . . ?
N1 C1 Pd1 126.9(2) . . ?
C3 C2 N1 107.5(3) . . ?
C3 C2 H2 126.3 . . ?
N1 C2 H2 126.3 . . ?
C2 C3 N2 106.7(3) . . ?
C2 C3 H3 126.7 . . ?
N2 C3 H3 126.7 . . ?
N1 C4 C5 113.7(3) . . ?
N1 C4 H4A 108.8 . . ?
C5 C4 H4A 108.8 . . ?
N1 C4 H4B 108.8 . . ?
C5 C4 H4B 108.8 . . ?
H4A C4 H4B 107.7 . . ?
C6 C5 C10 118.3(3) . . ?
C6 C5 C4 120.7(3) . . ?
C10 C5 C4 120.9(3) . . ?
C5 C6 C7 120.5(3) . . ?
C5 C6 H6 119.8 . . ?
C7 C6 H6 119.8 . . ?
C8 C7 C6 120.9(4) . . ?
C8 C7 H7 119.6 . . ?
C6 C7 H7 119.6 . . ?
C9 C8 C7 119.3(3) . . ?
C9 C8 H8 120.3 . . ?
C7 C8 H8 120.3 . . ?
C8 C9 C10 120.3(3) . . ?
C8 C9 H9 119.8 . . ?
C10 C9 H9 119.8 . . ?
C9 C10 C5 120.7(3) . . ?
C9 C10 H10 119.7 . . ?
C5 C10 H10 119.7 . . ?
N2 C11 C12 111.5(3) . . ?
N2 C11 H11A 109.3 . . ?
C12 C11 H11A 109.3 . . ?
N2 C11 H11B 109.3 . . ?
C12 C11 H11B 109.3 . . ?
H11A C11 H11B 108.0 . . ?
O1 C12 N3 124.9(3) . . ?
O1 C12 C11 120.7(3) . . ?
N3 C12 C11 114.3(3) . . ?
N3 C13 C15 109.2(4) . . ?
N3 C13 C16 110.4(4) . . ?
C15 C13 C16 110.6(5) . . ?
N3 C13 C14 107.5(3) . . ?
C15 C13 C14 108.9(4) . . ?
C16 C13 C14 110.2(4) . . ?
C13 C14 H14A 109.5 . . ?
C13 C14 H14B 109.5 . . ?
H14A C14 H14B 109.5 . . ?
C13 C14 H14C 109.5 . . ?
H14A C14 H14C 109.5 . . ?
H14B C14 H14C 109.5 . . ?
C13 C15 H15A 109.5 . . ?
C13 C15 H15B 109.5 . . ?
H15A C15 H15B 109.5 . . ?
C13 C15 H15C 109.5 . . ?
H15A C15 H15C 109.5 . . ?
H15B C15 H15C 109.5 . . ?
C13 C16 H16A 109.5 . . ?
C13 C16 H16B 109.5 . . ?
H16A C16 H16B 109.5 . . ?
C13 C16 H16C 109.5 . . ?
H16A C16 H16C 109.5 . . ?
H16B C16 H16C 109.5 . . ?
N4 C17 C18 123.0(3) . . ?
N4 C17 H17 118.5 . . ?
C18 C17 H17 118.5 . . ?
C17 C18 C19 118.8(4) . . ?
C17 C18 H18 120.6 . . ?
C19 C18 H18 120.6 . . ?
C20 C19 C18 118.4(4) . . ?
C20 C19 H19 120.8 . . ?
C18 C19 H19 120.8 . . ?
C19 C20 C21 120.3(4) . . ?
C19 C20 H20 119.9 . . ?
C21 C20 H20 119.9 . . ?
N4 C21 C20 121.7(4) . . ?
N4 C21 H21 119.2 . . ?
C20 C21 H21 119.2 . . ?

loop_
_geom_bond_atom_site_label_1
_geom_bond_atom_site_label_2
_geom_bond_distance
_geom_bond_site_symmetry_2
_geom_bond_publ_flag
Pd1 C1 1.957(3) . ?
Pd1 N4 2.089(3) . ?
Pd1 Cl2 2.2913(9) . ?
Pd1 Cl1 2.3026(9) . ?
O1 C12 1.218(4) . ?
N1 C1 1.356(4) . ?
N1 C2 1.385(4) . ?
N1 C4 1.463(4) . ?
N2 C1 1.337(4) . ?
N2 C3 1.371(4) . ?
N2 C11 1.449(4) . ?
N3 C12 1.328(5) . ?
N3 C13 1.461(5) . ?
N3 H3N 0.72(3) . ?
N4 C17 1.333(5) . ?
N4 C21 1.336(4) . ?
C2 C3 1.328(5) . ?
C2 H2 0.9300 . ?
C3 H3 0.9300 . ?
C4 C5 1.493(4) . ?
C4 H4A 0.9700 . ?
C4 H4B 0.9700 . ?
C5 C6 1.380(5) . ?
C5 C10 1.387(5) . ?
C6 C7 1.382(5) . ?
C6 H6 0.9300 . ?
C7 C8 1.369(6) . ?
C7 H7 0.9300 . ?
C8 C9 1.368(6) . ?
C8 H8 0.9300 . ?
C9 C10 1.387(5) . ?
C9 H9 0.9300 . ?
C10 H10 0.9300 . ?
C11 C12 1.524(5) . ?
C11 H11A 0.9700 . ?
C11 H11B 0.9700 . ?
C13 C15 1.484(7) . ?
C13 C16 1.491(6) . ?
C13 C14 1.511(5) . ?
C14 H14A 0.9600 . ?
C14 H14B 0.9600 . ?
C14 H14C 0.9600 . ?
C15 H15A 0.9600 . ?
C15 H15B 0.9600 . ?
C15 H15C 0.9600 . ?
C16 H16A 0.9600 . ?
C16 H16B 0.9600 . ?
C16 H16C 0.9600 . ?
C17 C18 1.370(5) . ?
C17 H17 0.9300 . ?
C18 C19 1.379(6) . ?
C18 H18 0.9300 . ?
C19 C20 1.355(6) . ?
C19 H19 0.9300 . ?
C20 C21 1.376(5) . ?
C20 H20 0.9300 . ?
C21 H21 0.9300 . ?

loop_
_geom_torsion_atom_site_label_1
_geom_torsion_atom_site_label_2
_geom_torsion_atom_site_label_3
_geom_torsion_atom_site_label_4
_geom_torsion
_geom_torsion_site_symmetry_1
_geom_torsion_site_symmetry_2
_geom_torsion_site_symmetry_3
_geom_torsion_site_symmetry_4
_geom_torsion_publ_flag
C1 Pd1 N4 C17 1(5) . . . . ?
Cl2 Pd1 N4 C17 -118.9(2) . . . . ?
Cl1 Pd1 N4 C17 62.6(2) . . . . ?
C1 Pd1 N4 C21 -179(100) . . . . ?
Cl2 Pd1 N4 C21 61.2(3) . . . . ?
Cl1 Pd1 N4 C21 -117.3(3) . . . . ?
C3 N2 C1 N1 0.9(3) . . . . ?
C11 N2 C1 N1 -177.2(3) . . . . ?
C3 N2 C1 Pd1 -175.5(2) . . . . ?
C11 N2 C1 Pd1 6.4(4) . . . . ?
C2 N1 C1 N2 -1.2(3) . . . . ?
C4 N1 C1 N2 -179.1(3) . . . . ?
C2 N1 C1 Pd1 175.3(2) . . . . ?
C4 N1 C1 Pd1 -2.7(4) . . . . ?
N4 Pd1 C1 N2 133(5) . . . . ?
Cl2 Pd1 C1 N2 -107.3(3) . . . . ?
Cl1 Pd1 C1 N2 71.3(3) . . . . ?
N4 Pd1 C1 N1 -42(5) . . . . ?
Cl2 Pd1 C1 N1 77.1(3) . . . . ?
Cl1 Pd1 C1 N1 -104.4(3) . . . . ?
C1 N1 C2 C3 1.0(4) . . . . ?
C4 N1 C2 C3 179.0(3) . . . . ?
N1 C2 C3 N2 -0.4(4) . . . . ?
C1 N2 C3 C2 -0.3(4) . . . . ?
C11 N2 C3 C2 177.8(3) . . . . ?
C1 N1 C4 C5 105.2(3) . . . . ?
C2 N1 C4 C5 -72.4(4) . . . . ?
N1 C4 C5 C6 110.3(4) . . . . ?
N1 C4 C5 C10 -69.4(4) . . . . ?
C10 C5 C6 C7 -0.8(6) . . . . ?
C4 C5 C6 C7 179.5(3) . . . . ?
C5 C6 C7 C8 0.5(6) . . . . ?
C6 C7 C8 C9 0.3(6) . . . . ?
C7 C8 C9 C10 -1.0(6) . . . . ?
C8 C9 C10 C5 0.8(6) . . . . ?
C6 C5 C10 C9 0.1(5) . . . . ?
C4 C5 C10 C9 179.9(4) . . . . ?
C1 N2 C11 C12 97.0(4) . . . . ?
C3 N2 C11 C12 -80.9(4) . . . . ?
C13 N3 C12 O1 -5.7(6) . . . . ?
C13 N3 C12 C11 178.8(3) . . . . ?
N2 C11 C12 O1 35.0(5) . . . . ?
N2 C11 C12 N3 -149.3(3) . . . . ?
C12 N3 C13 C15 -61.4(6) . . . . ?
C12 N3 C13 C16 60.5(6) . . . . ?
C12 N3 C13 C14 -179.3(4) . . . . ?
C21 N4 C17 C18 0.3(5) . . . . ?
Pd1 N4 C17 C18 -179.6(3) . . . . ?
N4 C17 C18 C19 0.5(5) . . . . ?
C17 C18 C19 C20 -0.8(6) . . . . ?
C18 C19 C20 C21 0.2(6) . . . . ?
C17 N4 C21 C20 -0.9(5) . . . . ?
Pd1 N4 C21 C20 179.0(3) . . . . ?
C19 C20 C21 N4 0.6(6) . . . . ?
